data_1546055
loop_
_publ_author_name
'Mosquera, Marta Elena Gonzalez'
'Gomez-Sal, Pilar'
'Egido, Irene'
'L\'opez L\'opez, Mar\'ia'
'Hortelano, Carlos'

_publ_section_title
;
 FDHALO17: Comparison of Halogen Bonding networks with Ru(II) complexes
 and analysis of the influence of the XB interaction on their reactivity
;
_journal_name_full 'Faraday Discuss.'
_journal_paper_doi 10.1039/C7FD00079K
_journal_year 2017
_chemical_absolute_configuration unk
_chemical_compound_source 'synthesis as described'
_chemical_formula_moiety 'C36 H36 Cl2 N4 Ru1'
_chemical_formula_sum 'C36 H36 Cl2 N4 Ru'
_chemical_formula_weight 696.66
_chemical_name_systematic
;
 ?
;
_space_group_IT_number 104
_symmetry_cell_setting tetragonal
_symmetry_Int_Tables_number 104
_symmetry_space_group_name_Hall 'P 4 -2n'
_symmetry_space_group_name_H-M 'P 4 n c'
_atom_sites_solution_hydrogens geom
_atom_sites_solution_primary direct
_atom_sites_solution_secondary difmap
_audit_conform_dict_location ftp://ftp.iucr.org/pub/cif_core.dic
_audit_conform_dict_name cif_core.dic
_audit_conform_dict_version 2.4
_audit_creation_date 2015-07-01T11:19:11-00:00
_audit_creation_method 'WinGX routine CIF_UPDATE'
_audit_update_record
;
2017-02-22 deposited with the CCDC.
2017-05-02 downloaded from the CCDC.
;
_cell_angle_alpha 90
_cell_angle_beta 90
_cell_angle_gamma 90
_cell_formula_units_Z 2
_cell_length_a 13.9060(10)
_cell_length_b 13.9060(10)
_cell_length_c 8.6877(3)
_cell_measurement_reflns_used 254
_cell_measurement_temperature 200(2)
_cell_measurement_theta_max 16.45
_cell_measurement_theta_min 3.45
_cell_measurement_wavelength 0.71073
_cell_volume 1680.00(18)
_computing_cell_refinement 'Dirax/lsq (Duisenberg & Schreurs, 1989-2000)'
_computing_data_collection 'Collect (Bruker AXS BV, 1997-2004)'
_computing_data_reduction 'EvalCCD (Duisenberg & Schreurs 1990-2000)'
_computing_molecular_graphics 'Ortep-3 for Windows (Farrugia, 1997)'
_computing_publication_material 'WinGX publication routines (Farrugia, 1999)'
_computing_structure_refinement 'SHELXL-97 (Sheldrick, 2008)'
_diffrn_ambient_temperature 200(2)
_diffrn_detector 'CCD plate'
_diffrn_detector_area_resol_mean 9
_diffrn_measured_fraction_theta_full 0.997
_diffrn_measured_fraction_theta_max 0.997
_diffrn_measurement_device '95mm CCD camera on \k-goniostat'
_diffrn_measurement_device_type KappaCCD
_diffrn_measurement_method 'CCD rotation images, thick slices'
_diffrn_orient_matrix_type X=UH
_diffrn_orient_matrix_UB_11 0.01
_diffrn_orient_matrix_UB_12 0
_diffrn_orient_matrix_UB_13 0
_diffrn_orient_matrix_UB_21 0
_diffrn_orient_matrix_UB_22 0.01
_diffrn_orient_matrix_UB_23 0
_diffrn_orient_matrix_UB_31 0
_diffrn_orient_matrix_UB_32 0
_diffrn_orient_matrix_UB_33 0.01
_diffrn_radiation_monochromator graphite
_diffrn_radiation_probe x-ray
_diffrn_radiation_type MoK\a
_diffrn_radiation_wavelength 0.71073
_diffrn_reflns_av_R_equivalents 0.0533
_diffrn_reflns_av_unetI/netI 0.0479
_diffrn_reflns_limit_h_max 16
_diffrn_reflns_limit_h_min -17
_diffrn_reflns_limit_k_max 18
_diffrn_reflns_limit_k_min -17
_diffrn_reflns_limit_l_max 11
_diffrn_reflns_limit_l_min -9
_diffrn_reflns_number 8884
_diffrn_reflns_reduction_process
;
 Scaled and merged with Sortav
 R.H. Blessing, (1987) Cryst. Rev. 1, 3-58
 R.H. Blessing, (1989) J. Appl. Cryst. 22, 396-397
;
_diffrn_reflns_theta_full 27.49
_diffrn_reflns_theta_max 27.49
_diffrn_reflns_theta_min 3.28
_diffrn_source 'Enraf Nonius FR590'
_exptl_absorpt_coefficient_mu 0.656
_exptl_absorpt_correction_T_max 0.805
_exptl_absorpt_correction_T_min 0.746
_exptl_absorpt_correction_type multi-scan
_exptl_absorpt_process_details
;
 R.H. Blessing, Acta Cryst. (1995), A51, 33-38
;
_exptl_crystal_colour yellow
_exptl_crystal_density_diffrn 1.377
_exptl_crystal_density_method 'not measured'
_exptl_crystal_description prism
_exptl_crystal_F_000 716
_exptl_crystal_size_max 0.5
_exptl_crystal_size_mid 0.4
_exptl_crystal_size_min 0.3
_refine_diff_density_max 0.442
_refine_diff_density_min -0.382
_refine_diff_density_rms 0.065
_refine_ls_abs_structure_details 'Flack H D (1983), Acta Cryst. A39, 876-881'
_refine_ls_abs_structure_Flack -0.03(9)
_refine_ls_extinction_method none
_refine_ls_goodness_of_fit_ref 0.923
_refine_ls_hydrogen_treatment constr
_refine_ls_matrix_type full
_refine_ls_number_parameters 100
_refine_ls_number_reflns 1817
_refine_ls_number_restraints 1
_refine_ls_restrained_S_all 0.922
_refine_ls_R_factor_all 0.0699
_refine_ls_R_factor_gt 0.0336
_refine_ls_shift/su_max 0
_refine_ls_shift/su_mean 0
_refine_ls_structure_factor_coef Fsqd
_refine_ls_weighting_details 'calc w=1/[\s^2^(Fo^2^)+(0.0293P)^2^+3.0788P] where P=(Fo^2^+2Fc^2^)/3'
_refine_ls_weighting_scheme calc
_refine_ls_wR_factor_gt 0.0695
_refine_ls_wR_factor_ref 0.0873
_reflns_number_gt 1255
_reflns_number_total 1817
_reflns_threshold_expression >2\s(I)
_cod_data_source_file c7fd00079k2.cif
_cod_data_source_block 1b
_cod_database_code 1546055

loop_
_symmetry_equiv_pos_as_xyz
'x, y, z'
'-x+1/2, y+1/2, z+1/2'
'-x, -y, z'
'x+1/2, -y+1/2, z+1/2'
'-y+1/2, -x+1/2, z+1/2'
'y, -x, z'
'-y, x, z'
'y+1/2, x+1/2, z+1/2'

loop_
_atom_site_label
_atom_site_type_symbol
_atom_site_fract_x
_atom_site_fract_y
_atom_site_fract_z
_atom_site_U_iso_or_equiv
_atom_site_adp_type
_atom_site_occupancy
_atom_site_symmetry_multiplicity
_atom_site_calc_flag
_atom_site_refinement_flags
Ru1 Ru 0 1 0.3415(2) 0.02881(15) Uani 1 4 d S
Cl1 Cl 0 1 0.0647(4) 0.0433(14) Uani 1 4 d S
Cl2 Cl 0 1 0.6195(3) 0.0363(12) Uani 1 4 d S
N1 N 0.1060(2) 0.8011(2) 0.3497(9) 0.0386(7) Uani 1 1 d .
C1 C 0.0663(2) 0.8734(2) 0.3441(9) 0.0344(7) Uani 1 1 d .
C2 C 0.1605(3) 0.7171(3) 0.3653(8) 0.0377(12) Uani 1 1 d .
C3 C 0.2503(3) 0.7147(4) 0.2958(7) 0.0572(16) Uani 1 1 d .
C4 C 0.3028(4) 0.6298(6) 0.3202(12) 0.089(3) Uani 1 1 d .
H4 H 0.3621 0.6223 0.2721 0.107 Uiso 1 1 calc R
C5 C 0.2691(6) 0.5585(5) 0.4121(12) 0.109(4) Uani 1 1 d .
H5 H 0.3073 0.5048 0.4306 0.131 Uiso 1 1 calc R
C6 C 0.1812(6) 0.5643(4) 0.4771(10) 0.086(2) Uani 1 1 d .
H6 H 0.1592 0.5137 0.5376 0.104 Uiso 1 1 calc R
C7 C 0.1237(4) 0.6433(3) 0.4558(7) 0.0490(12) Uani 1 1 d .
C8 C 0.0272(5) 0.6502(5) 0.5277(9) 0.078(2) Uani 1 1 d .
H8A H -0.0024 0.7099 0.4988 0.117 Uiso 1 1 calc R
H8B H 0.0336 0.6474 0.6376 0.117 Uiso 1 1 calc R
H8C H -0.012 0.5976 0.4931 0.117 Uiso 1 1 calc R
C9 C 0.2838(5) 0.7974(6) 0.2016(9) 0.093(3) Uani 1 1 d .
H9A H 0.3467 0.7839 0.1617 0.14 Uiso 1 1 calc R
H9B H 0.2862 0.8541 0.2645 0.14 Uiso 1 1 calc R
H9C H 0.24 0.8076 0.1177 0.14 Uiso 1 1 calc R

loop_
_atom_site_aniso_label
_atom_site_aniso_U_11
_atom_site_aniso_U_22
_atom_site_aniso_U_33
_atom_site_aniso_U_23
_atom_site_aniso_U_13
_atom_site_aniso_U_12
Ru1 0.02167(16) 0.02167(16) 0.0431(3) 0 0 0
Cl1 0.043(2) 0.043(2) 0.044(3) 0 0 0
Cl2 0.036(2) 0.036(2) 0.037(3) 0 0 0
N1 0.0379(15) 0.0305(15) 0.047(2) -0.007(2) -0.007(3) 0.0074(13)
C1 0.0284(15) 0.0324(17) 0.043(2) -0.004(4) -0.003(3) -0.0033(13)
C2 0.0320(18) 0.0294(18) 0.052(4) -0.012(2) -0.013(2) 0.0094(14)
C3 0.033(2) 0.075(3) 0.064(4) -0.038(3) -0.003(2) 0.002(2)
C4 0.036(3) 0.118(5) 0.113(7) -0.081(6) -0.022(4) 0.030(3)
C5 0.102(6) 0.060(4) 0.166(10) -0.051(5) -0.080(6) 0.047(4)
C6 0.118(6) 0.040(3) 0.100(5) -0.001(3) -0.063(5) 0.008(4)
C7 0.058(3) 0.035(2) 0.053(3) -0.002(2) -0.022(3) -0.002(2)
C8 0.090(5) 0.076(4) 0.069(4) 0.006(3) 0.002(3) -0.035(3)
C9 0.068(4) 0.145(7) 0.068(4) -0.039(4) 0.020(3) -0.052(4)

loop_
_atom_type_symbol
_atom_type_description
_atom_type_scat_dispersion_real
_atom_type_scat_dispersion_imag
_atom_type_scat_source
C C 0.0033 0.0016 'International Tables Vol C Tables 4.2.6.8 and 6.1.1.4'
H H 0 0 'International Tables Vol C Tables 4.2.6.8 and 6.1.1.4'
Cl Cl 0.1484 0.1585 'International Tables Vol C Tables 4.2.6.8 and 6.1.1.4'
N N 0.0061 0.0033 'International Tables Vol C Tables 4.2.6.8 and 6.1.1.4'
Ru Ru -1.2594 0.8363 'International Tables Vol C Tables 4.2.6.8 and 6.1.1.4'

loop_
_exptl_crystal_face_index_h
_exptl_crystal_face_index_k
_exptl_crystal_face_index_l
_exptl_crystal_face_perp_dist
1 -5 2 0.211
-8 1 -1 0.211
-12 13 -6 0.219
18 -1 1 0.169
3 -8 -4 0.177
1 4 -2 0.279
-1 -4 2 0.232
-1 5 1 0.135
2 3 -4 0.231
1 3 1 0.147
-3 -8 -4 0.209
-17 -3 -4 0.181
-10 5 -11 0.196
5 -3 6 0.231

loop_
_geom_angle_atom_site_label_1
_geom_angle_atom_site_label_2
_geom_angle_atom_site_label_3
_geom_angle
_geom_angle_site_symmetry_1
_geom_angle_site_symmetry_3
C1 Ru1 C1 178.7(4) 7_665 6_465
C1 Ru1 C1 89.992(8) 7_665 .
C1 Ru1 C1 89.992(6) 6_465 .
C1 Ru1 C1 89.992(7) 7_665 3_575
C1 Ru1 C1 89.992(7) 6_465 3_575
C1 Ru1 C1 178.7(4) . 3_575
C1 Ru1 Cl1 90.7(2) 7_665 .
C1 Ru1 Cl1 90.7(2) 6_465 .
C1 Ru1 Cl1 90.7(2) . .
C1 Ru1 Cl1 90.7(2) 3_575 .
C1 Ru1 Cl2 89.3(2) 7_665 .
C1 Ru1 Cl2 89.3(2) 6_465 .
C1 Ru1 Cl2 89.3(2) . .
C1 Ru1 Cl2 89.3(2) 3_575 .
Cl1 Ru1 Cl2 180.0000(10) . .
C1 N1 C2 174.7(5) . .
N1 C1 Ru1 177.9(6) . .
C7 C2 C3 124.0(4) . .
C7 C2 N1 118.1(4) . .
C3 C2 N1 117.8(5) . .
C2 C3 C4 115.0(6) . .
C2 C3 C9 120.1(5) . .
C4 C3 C9 124.8(6) . .
C5 C4 C3 121.6(6) . .
C6 C5 C4 121.1(6) . .
C5 C6 C7 121.3(7) . .
C6 C7 C2 116.9(6) . .
C6 C7 C8 121.5(6) . .
C2 C7 C8 121.6(4) . .

loop_
_geom_bond_atom_site_label_1
_geom_bond_atom_site_label_2
_geom_bond_distance
_geom_bond_site_symmetry_2
Ru1 C1 1.988(3) 7_665
Ru1 C1 1.988(3) 6_465
Ru1 C1 1.988(3) .
Ru1 C1 1.988(3) 3_575
Ru1 Cl1 2.405(5) .
Ru1 Cl2 2.416(4) .
N1 C1 1.148(4) .
N1 C2 1.398(4) .
C2 C7 1.391(7) .
C2 C3 1.388(6) .
C3 C4 1.404(9) .
C3 C9 1.486(9) .
C4 C5 1.356(12) .
C5 C6 1.349(11) .
C6 C7 1.373(7) .
C7 C8 1.483(8) .
